data_4301634
loop_
_publ_author_name
'Mikinao Ito'
'Tsuyoshi Matsumoto'
'Kazuyuki Tatsumi'

_publ_section_title
;
Synthesis and Reactions of Mono- and Dinuclear Ni(I) Thiolate Complexes
;
_journal_name_full 'Inorganic Chemistry'
_journal_page_first 2215
_journal_page_last 2223
_journal_paper_doi 10.1021/ic802276w
_journal_volume 48
_journal_year 2009
_chemical_formula_moiety 'C31 H37 N2 Ni S '
_chemical_formula_sum 'C31 H37 N2 Ni S'
_chemical_formula_weight 528.41
_space_group_IT_number 15
_symmetry_cell_setting monoclinic
_symmetry_Int_Tables_number 15
_symmetry_space_group_name_Hall '-C 2yc'
_symmetry_space_group_name_H-M 'C 1 2/c 1'
_cell_angle_alpha 90.0000
_cell_angle_beta 110.628(5)
_cell_angle_gamma 90.0000
_cell_formula_units_Z 8
_cell_length_a 16.047(5)
_cell_length_b 23.127(6)
_cell_length_c 16.194(5)
_cell_measurement_reflns_used 1554
_cell_measurement_temperature 173.1
_cell_measurement_theta_max 27.3
_cell_measurement_theta_min 3.1
_cell_volume 5625(3)
_computing_cell_refinement CrystalClear
_computing_data_collection CrystalClear
_computing_data_reduction CrystalStructure
_computing_publication_material 'CrystalStructure 3.8'
_computing_structure_refinement SHELXL
_computing_structure_solution SIR92
_diffrn_detector_area_resol_mean 7.31
_diffrn_measured_fraction_theta_full 0.998
_diffrn_measured_fraction_theta_max 0.998
_diffrn_measurement_device_type 'Rigaku Saturn'
_diffrn_measurement_method \w
_diffrn_radiation_type 'Mo K\a'
_diffrn_radiation_wavelength 0.71070
_diffrn_reflns_av_R_equivalents 0.120
_diffrn_reflns_limit_h_max 20
_diffrn_reflns_limit_h_min -15
_diffrn_reflns_limit_k_max 30
_diffrn_reflns_limit_k_min -27
_diffrn_reflns_limit_l_max 21
_diffrn_reflns_limit_l_min -21
_diffrn_reflns_number 22875
_diffrn_reflns_theta_full 27.48
_diffrn_reflns_theta_max 27.48
_exptl_absorpt_coefficient_mu 0.785
_exptl_absorpt_correction_T_max 0.977
_exptl_absorpt_correction_T_min 0.898
_exptl_absorpt_correction_type multi-scan
_exptl_absorpt_process_details 'Jacobson, R. (1998) Private communication'
_exptl_crystal_colour yellow
_exptl_crystal_density_diffrn 1.248
_exptl_crystal_density_method 'not measured'
_exptl_crystal_description block
_exptl_crystal_F_000 2248.00
_exptl_crystal_size_max 0.05
_exptl_crystal_size_mid 0.05
_exptl_crystal_size_min 0.03
_refine_diff_density_max 1.26
_refine_diff_density_min -0.41
_refine_ls_extinction_method none
_refine_ls_goodness_of_fit_ref 1.033
_refine_ls_hydrogen_treatment refall
_refine_ls_number_parameters 319
_refine_ls_number_reflns 6445
_refine_ls_R_factor_gt 0.0819
_refine_ls_shift/su_max 0.0000
_refine_ls_structure_factor_coef Fsqd
_refine_ls_weighting_details 'w = 1/[\s^2^(Fo^2^)+(0.0913P)^2^+0.0000P] where P=(Fo^2^+2Fc^2^)/3'
_refine_ls_weighting_scheme calc
_refine_ls_wR_factor_ref 0.2350
_reflns_number_gt 3055
_reflns_number_total 6445
_reflns_threshold_expression F^2^>2.0\s(F^2^)
_cod_data_source_file ic802276w_si_002_06.cif
_cod_data_source_block complex5
_cod_original_cell_volume 5624(3)
_cod_original_formula_sum 'C31 H37 N2 Ni S '
_cod_database_code 4301634

loop_
_symmetry_equiv_pos_site_id
_symmetry_equiv_pos_as_xyz
1 +X,+Y,+Z
2 -X,+Y,1/2-Z
3 -X,-Y,-Z
4 +X,-Y,1/2+Z
5 1/2+X,1/2+Y,+Z
6 1/2-X,1/2+Y,1/2-Z
7 1/2-X,1/2-Y,-Z
8 1/2+X,1/2-Y,1/2+Z

loop_
_atom_site_label
_atom_site_type_symbol
_atom_site_fract_x
_atom_site_fract_y
_atom_site_fract_z
_atom_site_U_iso_or_equiv
_atom_site_adp_type
_atom_site_occupancy
_atom_site_symmetry_multiplicity
_atom_site_calc_flag
_atom_site_refinement_flags
_atom_site_disorder_assembly
_atom_site_disorder_group
Ni(1) Ni 0.5000 0.23622(4) 0.7500 0.0329(3) Uani 1.00 2 d S . .
Ni(2) Ni 0.5000 0.13270(4) 0.7500 0.0313(3) Uani 1.00 2 d S . .
S(1) S 0.57861(9) 0.18553(6) 0.69177(9) 0.0315(3) Uani 1.00 1 d . . .
N(1) N 0.4680(3) 0.3547(2) 0.6786(3) 0.0467(13) Uani 1.00 1 d . . .
N(2) N 0.5220(3) 0.0126(2) 0.6944(3) 0.0464(13) Uani 1.00 1 d . . .
C(1) C 0.6956(3) 0.2015(2) 0.7416(3) 0.0345(13) Uani 1.00 1 d . . .
C(2) C 0.7306(3) 0.2451(2) 0.7032(3) 0.0345(13) Uani 1.00 1 d . . .
C(3) C 0.8197(4) 0.2612(2) 0.7421(4) 0.0454(16) Uani 1.00 1 d . . .
C(4) C 0.8741(4) 0.2344(3) 0.8174(4) 0.0549(18) Uani 1.00 1 d . . .
C(5) C 0.8406(4) 0.1892(2) 0.8524(4) 0.0482(16) Uani 1.00 1 d . . .
C(6) C 0.7530(3) 0.1716(2) 0.8154(3) 0.0372(14) Uani 1.00 1 d . . .
C(7) C 0.6779(3) 0.2776(2) 0.6198(3) 0.0321(13) Uani 1.00 1 d . . .
C(8) C 0.6521(3) 0.2505(2) 0.5378(4) 0.0382(14) Uani 1.00 1 d . . .
C(9) C 0.6140(3) 0.2839(2) 0.4611(4) 0.0425(15) Uani 1.00 1 d . . .
C(10) C 0.5997(4) 0.3423(3) 0.4650(4) 0.0514(17) Uani 1.00 1 d . . .
C(11) C 0.6225(4) 0.3681(2) 0.5477(5) 0.0504(17) Uani 1.00 1 d . . .
C(12) C 0.6631(4) 0.3370(2) 0.6256(4) 0.0438(15) Uani 1.00 1 d . . .
C(13) C 0.6673(4) 0.1865(2) 0.5271(3) 0.0401(14) Uani 1.00 1 d . . .
C(14) C 0.5611(5) 0.3775(3) 0.3815(5) 0.076(2) Uani 1.00 1 d . . .
C(15) C 0.6889(4) 0.3675(2) 0.7134(4) 0.0535(18) Uani 1.00 1 d . . .
C(16) C 0.7281(3) 0.1187(2) 0.8553(4) 0.0354(13) Uani 1.00 1 d . . .
C(17) C 0.6958(3) 0.1221(2) 0.9246(4) 0.0399(14) Uani 1.00 1 d . . .
C(18) C 0.6849(4) 0.0710(2) 0.9664(4) 0.0413(15) Uani 1.00 1 d . . .
C(19) C 0.7042(4) 0.0175(2) 0.9386(4) 0.0423(15) Uani 1.00 1 d . . .
C(20) C 0.7338(4) 0.0151(2) 0.8683(4) 0.0410(15) Uani 1.00 1 d . . .
C(21) C 0.7472(3) 0.0642(2) 0.8265(4) 0.0385(14) Uani 1.00 1 d . . .
C(22) C 0.6738(4) 0.1795(2) 0.9553(4) 0.0438(15) Uani 1.00 1 d . . .
C(23) C 0.6943(4) -0.0371(2) 0.9860(5) 0.061(2) Uani 1.00 1 d . . .
C(24) C 0.7847(4) 0.0585(2) 0.7536(4) 0.0570(18) Uani 1.00 1 d . . .
C(25) C 0.5000 0.3189(3) 0.7500 0.0306(17) Uani 1.00 2 d S . .
C(26) C 0.4800(4) 0.4123(2) 0.7073(5) 0.059(2) Uani 1.00 1 d . . .
C(27) C 0.4255(4) 0.3349(3) 0.5902(4) 0.063(2) Uani 1.00 1 d . . .
C(28) C 0.4491(5) 0.4602(3) 0.6420(6) 0.091(3) Uani 1.00 1 d . . .
C(29) C 0.5000 0.0497(4) 0.7500 0.0319(18) Uani 1.00 2 d S . .
C(30) C 0.5138(4) -0.0449(2) 0.7153(4) 0.057(2) Uani 1.00 1 d . . .
C(31) C 0.5494(5) 0.0318(3) 0.6244(4) 0.062(2) Uani 1.00 1 d . . .
C(32) C 0.5352(5) -0.0935(2) 0.6649(6) 0.088(3) Uani 1.00 1 d . . .
H(3) H 0.8430 0.2911 0.7162 0.054 Uiso 1.00 1 c R . .
H(4) H 0.9340 0.2466 0.8451 0.066 Uiso 1.00 1 c R . .
H(5) H 0.8790 0.1697 0.9032 0.058 Uiso 1.00 1 c R . .
H(9) H 0.5977 0.2656 0.4052 0.051 Uiso 1.00 1 c R . .
H(11) H 0.6100 0.4080 0.5513 0.061 Uiso 1.00 1 c R . .
H(18) H 0.6640 0.0731 1.0144 0.050 Uiso 1.00 1 c R . .
H(20) H 0.7453 -0.0216 0.8482 0.049 Uiso 1.00 1 c R . .
H(13A) H 0.7182 0.1731 0.5774 0.048 Uiso 1.00 1 c R . .
H(13B) H 0.6794 0.1805 0.4725 0.048 Uiso 1.00 1 c R . .
H(13C) H 0.6140 0.1647 0.5243 0.048 Uiso 1.00 1 c R . .
H(14A) H 0.6077 0.4019 0.3738 0.091 Uiso 1.00 1 c R . .
H(14B) H 0.5128 0.4019 0.3857 0.091 Uiso 1.00 1 c R . .
H(14C) H 0.5376 0.3514 0.3308 0.091 Uiso 1.00 1 c R . .
H(15A) H 0.6782 0.3419 0.7569 0.064 Uiso 1.00 1 c R . .
H(15B) H 0.6532 0.4027 0.7071 0.064 Uiso 1.00 1 c R . .
H(15C) H 0.7522 0.3778 0.7334 0.064 Uiso 1.00 1 c R . .
H(22A) H 0.7209 0.2074 0.9585 0.053 Uiso 1.00 1 c R . .
H(22B) H 0.6694 0.1751 1.0137 0.053 Uiso 1.00 1 c R . .
H(22C) H 0.6169 0.1935 0.9135 0.053 Uiso 1.00 1 c R . .
H(23A) H 0.7135 -0.0704 0.9600 0.073 Uiso 1.00 1 c R . .
H(23B) H 0.6318 -0.0420 0.9801 0.073 Uiso 1.00 1 c R . .
H(23C) H 0.7312 -0.0341 1.0486 0.073 Uiso 1.00 1 c R . .
H(24A) H 0.7802 0.0181 0.7339 0.068 Uiso 1.00 1 c R . .
H(24B) H 0.8474 0.0704 0.7755 0.068 Uiso 1.00 1 c R . .
H(24C) H 0.7510 0.0832 0.7040 0.068 Uiso 1.00 1 c R . .
H(27A) H 0.4371 0.2935 0.5871 0.075 Uiso 1.00 1 c R . .
H(27B) H 0.4490 0.3561 0.5509 0.075 Uiso 1.00 1 c R . .
H(27C) H 0.3612 0.3414 0.5720 0.075 Uiso 1.00 1 c R . .
H(28A) H 0.4630 0.4974 0.6727 0.109 Uiso 1.00 1 c R . .
H(28B) H 0.3846 0.4571 0.6113 0.109 Uiso 1.00 1 c R . .
H(28C) H 0.4792 0.4576 0.5990 0.109 Uiso 1.00 1 c R . .
H(31A) H 0.5007 0.0262 0.5679 0.074 Uiso 1.00 1 c R . .
H(31B) H 0.6015 0.0095 0.6247 0.074 Uiso 1.00 1 c R . .
H(31C) H 0.5650 0.0729 0.6324 0.074 Uiso 1.00 1 c R . .
H(32A) H 0.5309 -0.1304 0.6931 0.106 Uiso 1.00 1 c R . .
H(32B) H 0.5957 -0.0887 0.6646 0.106 Uiso 1.00 1 c R . .
H(32C) H 0.4928 -0.0934 0.6041 0.106 Uiso 1.00 1 c R . .

loop_
_atom_site_aniso_label
_atom_site_aniso_U_11
_atom_site_aniso_U_22
_atom_site_aniso_U_33
_atom_site_aniso_U_12
_atom_site_aniso_U_13
_atom_site_aniso_U_23
Ni(1) 0.0318(6) 0.0269(5) 0.0390(6) 0.0000 0.0110(5) 0.0000
Ni(2) 0.0324(6) 0.0282(5) 0.0342(6) 0.0000 0.0129(4) 0.0000
S(1) 0.0296(7) 0.0298(7) 0.0349(7) -0.0025(6) 0.0112(6) 0.0012(6)
N(1) 0.047(3) 0.033(2) 0.055(3) -0.000(2) 0.013(2) 0.006(2)
N(2) 0.043(3) 0.036(3) 0.054(3) 0.001(2) 0.010(2) -0.010(2)
C(1) 0.038(3) 0.036(3) 0.032(3) 0.004(2) 0.014(2) 0.002(2)
C(2) 0.034(3) 0.031(3) 0.035(3) -0.006(2) 0.008(2) 0.003(2)
C(3) 0.036(3) 0.044(3) 0.057(4) 0.002(2) 0.017(3) 0.010(3)
C(4) 0.034(3) 0.069(4) 0.055(4) -0.004(3) 0.007(3) 0.009(3)
C(5) 0.039(3) 0.054(4) 0.046(3) -0.008(3) 0.007(3) 0.013(3)
C(6) 0.034(3) 0.037(3) 0.038(3) 0.002(2) 0.009(2) 0.006(2)
C(7) 0.024(2) 0.033(3) 0.039(3) -0.008(2) 0.010(2) 0.001(2)
C(8) 0.029(3) 0.043(3) 0.043(3) -0.009(2) 0.013(2) 0.001(3)
C(9) 0.033(3) 0.049(4) 0.041(3) -0.013(3) 0.008(2) 0.003(3)
C(10) 0.047(4) 0.048(4) 0.055(4) -0.004(3) 0.013(3) 0.013(3)
C(11) 0.043(3) 0.034(3) 0.074(5) -0.001(2) 0.020(3) 0.014(3)
C(12) 0.040(3) 0.040(3) 0.056(4) -0.011(2) 0.023(3) -0.002(3)
C(13) 0.040(3) 0.044(3) 0.038(3) 0.000(3) 0.017(2) -0.005(2)
C(14) 0.067(5) 0.060(5) 0.088(6) -0.001(4) 0.012(4) 0.035(4)
C(15) 0.057(4) 0.038(3) 0.066(4) -0.008(3) 0.023(3) -0.003(3)
C(16) 0.032(3) 0.032(3) 0.043(3) 0.005(2) 0.014(2) 0.006(2)
C(17) 0.034(3) 0.038(3) 0.044(3) -0.000(2) 0.008(2) -0.000(2)
C(18) 0.038(3) 0.046(3) 0.041(3) 0.003(2) 0.015(3) 0.006(3)
C(19) 0.036(3) 0.044(3) 0.045(3) 0.003(2) 0.012(3) 0.013(3)
C(20) 0.047(3) 0.030(3) 0.049(3) 0.002(2) 0.020(3) 0.005(2)
C(21) 0.035(3) 0.041(3) 0.040(3) 0.004(2) 0.015(2) 0.002(2)
C(22) 0.049(3) 0.038(3) 0.045(3) 0.007(3) 0.018(3) -0.004(3)
C(23) 0.063(4) 0.051(4) 0.073(5) 0.004(3) 0.030(4) 0.021(3)
C(24) 0.070(5) 0.050(4) 0.058(4) 0.005(3) 0.030(4) -0.003(3)
C(25) 0.018(3) 0.037(4) 0.032(4) 0.0000 0.004(3) 0.0000
C(26) 0.050(4) 0.026(3) 0.110(6) -0.001(3) 0.036(4) 0.001(3)
C(27) 0.047(4) 0.077(5) 0.052(4) -0.003(3) 0.002(3) 0.019(3)
C(28) 0.081(6) 0.044(4) 0.138(8) 0.002(4) 0.027(6) 0.029(5)
C(29) 0.018(3) 0.042(4) 0.030(4) 0.0000 0.001(3) 0.0000
C(30) 0.057(4) 0.024(3) 0.081(6) -0.000(3) 0.013(4) -0.016(3)
C(31) 0.069(5) 0.062(4) 0.063(5) 0.005(3) 0.033(4) -0.020(3)
C(32) 0.074(5) 0.040(4) 0.115(7) 0.012(4) -0.012(5) -0.029(4)

loop_
_atom_type_symbol
_atom_type_description
_atom_type_scat_dispersion_real
_atom_type_scat_dispersion_imag
_atom_type_scat_source
C C 0.003 0.002
;
International Tables for Crystallography
(1992, Vol. C, Tables 4.2.6.8 and 6.1.1.4)
;
H H 0.000 0.000
;
International Tables for Crystallography
(1992, Vol. C, Table 6.1.1.4)
;
N N 0.006 0.003
;
International Tables for Crystallography
(1992, Vol. C, Tables 4.2.6.8 and 6.1.1.4)
;
Ni Ni 0.339 1.112
;
International Tables for Crystallography
(1992, Vol. C, Tables 4.2.6.8 and 6.1.1.4)
;
S S 0.125 0.123
;
International Tables for Crystallography
(1992, Vol. C, Tables 4.2.6.8 and 6.1.1.4)
;

loop_
_geom_angle_atom_site_label_1
_geom_angle_atom_site_label_2
_geom_angle_atom_site_label_3
_geom_angle
_geom_angle_publ_flag
_geom_angle_site_symmetry_1
_geom_angle_site_symmetry_2
_geom_angle_site_symmetry_3
Ni(2) Ni(1) S(1) 57.24(4) yes . . .
Ni(2) Ni(1) S(1) 57.24(4) yes . . 2_656
Ni(2) Ni(1) C(25) 180(180) yes . . .
S(1) Ni(1) S(1) 114.48(6) yes . . 2_656
S(1) Ni(1) C(25) 122.76(4) yes . . .
S(1) Ni(1) C(25) 122.76(4) yes 2_656 . .
Ni(1) Ni(2) S(1) 56.15(4) yes . . .
Ni(1) Ni(2) S(1) 56.15(4) yes . . 2_656
Ni(1) Ni(2) C(29) 180(254) yes . . .
S(1) Ni(2) S(1) 112.30(6) yes . . 2_656
S(1) Ni(2) C(29) 123.85(4) yes . . .
S(1) Ni(2) C(29) 123.85(4) yes 2_656 . .
Ni(1) S(1) Ni(2) 66.61(5) yes . . .
Ni(1) S(1) C(1) 111.6(2) yes . . .
Ni(2) S(1) C(1) 126.0(2) yes . . .
C(25) N(1) C(26) 109.2(5) yes . . .
C(25) N(1) C(27) 123.9(5) yes . . .
C(26) N(1) C(27) 126.9(5) yes . . .
C(29) N(2) C(30) 111.7(6) yes . . .
C(29) N(2) C(31) 123.2(5) yes . . .
C(30) N(2) C(31) 125.1(6) yes . . .
S(1) C(1) C(2) 117.7(3) yes . . .
S(1) C(1) C(6) 123.2(4) yes . . .
C(2) C(1) C(6) 119.0(5) yes . . .
C(1) C(2) C(3) 120.0(5) yes . . .
C(1) C(2) C(7) 124.6(4) yes . . .
C(3) C(2) C(7) 115.5(5) yes . . .
C(2) C(3) C(4) 120.6(6) yes . . .
C(3) C(4) C(5) 119.3(5) yes . . .
C(4) C(5) C(6) 121.8(5) yes . . .
C(1) C(6) C(5) 119.1(5) yes . . .
C(1) C(6) C(16) 124.9(5) yes . . .
C(5) C(6) C(16) 115.9(4) yes . . .
C(2) C(7) C(8) 120.8(5) yes . . .
C(2) C(7) C(12) 118.7(5) yes . . .
C(8) C(7) C(12) 120.2(5) yes . . .
C(7) C(8) C(9) 119.1(5) yes . . .
C(7) C(8) C(13) 122.8(5) yes . . .
C(9) C(8) C(13) 118.0(5) yes . . .
C(8) C(9) C(10) 121.7(6) yes . . .
C(9) C(10) C(11) 118.2(6) yes . . .
C(9) C(10) C(14) 120.7(6) yes . . .
C(11) C(10) C(14) 121.1(6) yes . . .
C(10) C(11) C(12) 122.0(6) yes . . .
C(7) C(12) C(11) 118.6(6) yes . . .
C(7) C(12) C(15) 121.6(5) yes . . .
C(11) C(12) C(15) 119.7(5) yes . . .
C(6) C(16) C(17) 122.0(5) yes . . .
C(6) C(16) C(21) 117.6(6) yes . . .
C(17) C(16) C(21) 120.1(5) yes . . .
C(16) C(17) C(18) 119.1(5) yes . . .
C(16) C(17) C(22) 120.9(5) yes . . .
C(18) C(17) C(22) 120.0(6) yes . . .
C(17) C(18) C(19) 120.9(6) yes . . .
C(18) C(19) C(20) 119.1(6) yes . . .
C(18) C(19) C(23) 120.1(6) yes . . .
C(20) C(19) C(23) 120.8(6) yes . . .
C(19) C(20) C(21) 122.0(5) yes . . .
C(16) C(21) C(20) 118.9(6) yes . . .
C(16) C(21) C(24) 121.9(5) yes . . .
C(20) C(21) C(24) 119.2(5) yes . . .
Ni(1) C(25) N(1) 127.3(3) yes . . .
Ni(1) C(25) N(1) 127.3(3) yes . . 2_656
N(1) C(25) N(1) 105.4(5) yes . . 2_656
N(1) C(26) C(26) 108.1(5) yes . . 2_656
N(1) C(26) C(28) 119.9(6) yes . . .
C(26) C(26) C(28) 132.0(6) yes 2_656 . .
Ni(2) C(29) N(2) 128.6(3) yes . . .
Ni(2) C(29) N(2) 128.6(3) yes . . 2_656
N(2) C(29) N(2) 102.8(6) yes . . 2_656
N(2) C(30) C(30) 106.9(5) yes . . 2_656
N(2) C(30) C(32) 121.8(7) yes . . .
C(30) C(30) C(32) 131.3(6) yes 2_656 . .
C(2) C(3) H(3) 119.7 no . . .
C(4) C(3) H(3) 119.7 no . . .
C(3) C(4) H(4) 120.4 no . . .
C(5) C(4) H(4) 120.4 no . . .
C(4) C(5) H(5) 119.1 no . . .
C(6) C(5) H(5) 119.1 no . . .
C(8) C(9) H(9) 119.1 no . . .
C(10) C(9) H(9) 119.1 no . . .
C(10) C(11) H(11) 119.0 no . . .
C(12) C(11) H(11) 119.0 no . . .
C(8) C(13) H(13A) 109.5 no . . .
C(8) C(13) H(13B) 109.5 no . . .
C(8) C(13) H(13C) 109.5 no . . .
H(13A) C(13) H(13B) 109.5 no . . .
H(13A) C(13) H(13C) 109.5 no . . .
H(13B) C(13) H(13C) 109.5 no . . .
C(10) C(14) H(14A) 109.5 no . . .
C(10) C(14) H(14B) 109.5 no . . .
C(10) C(14) H(14C) 109.5 no . . .
H(14A) C(14) H(14B) 109.5 no . . .
H(14A) C(14) H(14C) 109.5 no . . .
H(14B) C(14) H(14C) 109.5 no . . .
C(12) C(15) H(15A) 109.5 no . . .
C(12) C(15) H(15B) 109.5 no . . .
C(12) C(15) H(15C) 109.5 no . . .
H(15A) C(15) H(15B) 109.5 no . . .
H(15A) C(15) H(15C) 109.5 no . . .
H(15B) C(15) H(15C) 109.5 no . . .
C(17) C(18) H(18) 119.6 no . . .
C(19) C(18) H(18) 119.6 no . . .
C(19) C(20) H(20) 119.0 no . . .
C(21) C(20) H(20) 119.0 no . . .
C(17) C(22) H(22A) 109.5 no . . .
C(17) C(22) H(22B) 109.5 no . . .
C(17) C(22) H(22C) 109.5 no . . .
H(22A) C(22) H(22B) 109.5 no . . .
H(22A) C(22) H(22C) 109.5 no . . .
H(22B) C(22) H(22C) 109.5 no . . .
C(19) C(23) H(23A) 109.5 no . . .
C(19) C(23) H(23B) 109.5 no . . .
C(19) C(23) H(23C) 109.5 no . . .
H(23A) C(23) H(23B) 109.5 no . . .
H(23A) C(23) H(23C) 109.5 no . . .
H(23B) C(23) H(23C) 109.5 no . . .
C(21) C(24) H(24A) 109.5 no . . .
C(21) C(24) H(24B) 109.5 no . . .
C(21) C(24) H(24C) 109.5 no . . .
H(24A) C(24) H(24B) 109.5 no . . .
H(24A) C(24) H(24C) 109.5 no . . .
H(24B) C(24) H(24C) 109.5 no . . .
N(1) C(27) H(27A) 109.5 no . . .
N(1) C(27) H(27B) 109.5 no . . .
N(1) C(27) H(27C) 109.5 no . . .
H(27A) C(27) H(27B) 109.5 no . . .
H(27A) C(27) H(27C) 109.5 no . . .
H(27B) C(27) H(27C) 109.5 no . . .
C(26) C(28) H(28A) 109.5 no . . .
C(26) C(28) H(28B) 109.5 no . . .
C(26) C(28) H(28C) 109.5 no . . .
H(28A) C(28) H(28B) 109.5 no . . .
H(28A) C(28) H(28C) 109.5 no . . .
H(28B) C(28) H(28C) 109.5 no . . .
N(2) C(31) H(31A) 109.5 no . . .
N(2) C(31) H(31B) 109.5 no . . .
N(2) C(31) H(31C) 109.5 no . . .
H(31A) C(31) H(31B) 109.5 no . . .
H(31A) C(31) H(31C) 109.5 no . . .
H(31B) C(31) H(31C) 109.5 no . . .
C(30) C(32) H(32A) 109.5 no . . .
C(30) C(32) H(32B) 109.5 no . . .
C(30) C(32) H(32C) 109.5 no . . .
H(32A) C(32) H(32B) 109.5 no . . .
H(32A) C(32) H(32C) 109.5 no . . .
H(32B) C(32) H(32C) 109.5 no . . .

loop_
_geom_bond_atom_site_label_1
_geom_bond_atom_site_label_2
_geom_bond_distance
_geom_bond_publ_flag
_geom_bond_site_symmetry_1
_geom_bond_site_symmetry_2
Ni(1) Ni(2) 2.3941(13) yes . .
Ni(1) S(1) 2.1663(16) yes . .
Ni(1) S(1) 2.1663(16) yes . 2_656
Ni(1) C(25) 1.912(6) yes . .
Ni(2) S(1) 2.1935(16) yes . .
Ni(2) S(1) 2.1935(16) yes . 2_656
Ni(2) C(29) 1.920(9) yes . .
S(1) C(1) 1.800(5) yes . .
N(1) C(25) 1.367(6) yes . .
N(1) C(26) 1.400(7) yes . .
N(1) C(27) 1.426(8) yes . .
N(2) C(29) 1.377(8) yes . .
N(2) C(30) 1.388(7) yes . .
N(2) C(31) 1.424(10) yes . .
C(1) C(2) 1.403(9) yes . .
C(1) C(6) 1.406(7) yes . .
C(2) C(3) 1.396(8) yes . .
C(2) C(7) 1.516(7) yes . .
C(3) C(4) 1.373(8) yes . .
C(4) C(5) 1.385(10) yes . .
C(5) C(6) 1.382(8) yes . .
C(6) C(16) 1.503(8) yes . .
C(7) C(8) 1.392(8) yes . .
C(7) C(12) 1.403(8) yes . .
C(8) C(9) 1.406(8) yes . .
C(8) C(13) 1.520(8) yes . .
C(9) C(10) 1.377(9) yes . .
C(10) C(11) 1.391(10) yes . .
C(10) C(14) 1.511(10) yes . .
C(11) C(12) 1.398(9) yes . .
C(12) C(15) 1.509(9) yes . .
C(16) C(17) 1.394(10) yes . .
C(16) C(21) 1.414(8) yes . .
C(17) C(18) 1.403(9) yes . .
C(17) C(22) 1.503(8) yes . .
C(18) C(19) 1.388(9) yes . .
C(19) C(20) 1.380(10) yes . .
C(19) C(23) 1.515(9) yes . .
C(20) C(21) 1.378(9) yes . .
C(21) C(24) 1.508(11) yes . .
C(26) C(26) 1.305(10) yes . 2_656
C(26) C(28) 1.491(10) yes . .
C(30) C(30) 1.346(12) yes . 2_656
C(30) C(32) 1.499(11) yes . .
C(3) H(3) 0.950 no . .
C(4) H(4) 0.950 no . .
C(5) H(5) 0.950 no . .
C(9) H(9) 0.950 no . .
C(11) H(11) 0.950 no . .
C(13) H(13A) 0.980 no . .
C(13) H(13B) 0.980 no . .
C(13) H(13C) 0.980 no . .
C(14) H(14A) 0.980 no . .
C(14) H(14B) 0.980 no . .
C(14) H(14C) 0.980 no . .
C(15) H(15A) 0.980 no . .
C(15) H(15B) 0.980 no . .
C(15) H(15C) 0.980 no . .
C(18) H(18) 0.950 no . .
C(20) H(20) 0.950 no . .
C(22) H(22A) 0.980 no . .
C(22) H(22B) 0.980 no . .
C(22) H(22C) 0.980 no . .
C(23) H(23A) 0.980 no . .
C(23) H(23B) 0.980 no . .
C(23) H(23C) 0.980 no . .
C(24) H(24A) 0.980 no . .
C(24) H(24B) 0.980 no . .
C(24) H(24C) 0.980 no . .
C(27) H(27A) 0.980 no . .
C(27) H(27B) 0.980 no . .
C(27) H(27C) 0.980 no . .
C(28) H(28A) 0.980 no . .
C(28) H(28B) 0.980 no . .
C(28) H(28C) 0.980 no . .
C(31) H(31A) 0.980 no . .
C(31) H(31B) 0.980 no . .
C(31) H(31C) 0.980 no . .
C(32) H(32A) 0.980 no . .
C(32) H(32B) 0.980 no . .
C(32) H(32C) 0.980 no . .

loop_
_geom_contact_atom_site_label_1
_geom_contact_atom_site_label_2
_geom_contact_distance
_geom_contact_publ_flag
_geom_contact_site_symmetry_1
_geom_contact_site_symmetry_2
C(9) C(13) 3.515(9) ? . 7_656
C(13) C(9) 3.515(9) ? . 7_656
C(13) C(23) 3.575(8) ? . 4_554
C(23) C(13) 3.575(8) ? . 4_555
C(3) H(9) 3.171 ? . 7_656
C(3) H(32A) 3.370 ? . 6_656
C(4) H(9) 3.361 ? . 8_555
C(4) H(14C) 3.235 ? . 8_555
C(4) H(32A) 3.509 ? . 6_656
C(5) H(14B) 3.364 ? . 8_555
C(5) H(14C) 3.431 ? . 8_555
C(5) H(27A) 3.587 ? . 8_555
C(5) H(27B) 3.243 ? . 8_555
C(5) H(27C) 3.526 ? . 8_555
C(7) H(13B) 3.291 ? . 7_656
C(8) H(13B) 3.195 ? . 7_656
C(9) H(4) 2.923 ? . 8_454
C(9) H(13A) 3.133 ? . 7_656
C(9) H(13B) 3.212 ? . 7_656
C(10) H(4) 3.382 ? . 8_454
C(10) H(5) 3.336 ? . 8_454
C(10) H(13A) 3.248 ? . 7_656
C(10) H(13B) 3.367 ? . 7_656
C(10) H(23A) 3.458 ? . 6_656
C(11) H(20) 3.366 ? . 6_656
C(11) H(13B) 3.494 ? . 7_656
C(11) H(23A) 3.032 ? . 6_656
C(12) H(20) 3.549 ? . 6_656
C(12) H(13B) 3.450 ? . 7_656
C(12) H(23A) 3.516 ? . 6_656
C(13) H(23A) 3.083 ? . 4_554
C(13) H(23B) 3.432 ? . 4_554
C(13) H(32C) 3.450 ? . 3_656
C(14) H(4) 3.450 ? . 8_454
C(14) H(5) 3.252 ? . 8_454
C(14) H(13A) 3.563 ? . 7_656
C(14) H(14C) 3.295 ? . 2_655
C(14) H(24B) 3.565 ? . 7_656
C(14) H(24B) 3.466 ? . 8_454
C(14) H(28A) 3.009 ? . 3_666
C(15) H(20) 3.070 ? . 6_656
C(15) H(24A) 3.579 ? . 6_656
C(15) H(32B) 3.473 ? . 6_656
C(16) H(27C) 3.529 ? . 8_555
C(17) H(27C) 2.999 ? . 8_555
C(18) H(27C) 3.409 ? . 8_555
C(18) H(28B) 3.301 ? . 8_555
C(19) H(28B) 3.292 ? . 8_555
C(20) H(11) 3.436 ? . 6_646
C(22) H(22A) 3.159 ? . 7_657
C(22) H(27C) 2.973 ? . 8_555
C(23) H(13A) 3.441 ? . 4_555
C(23) H(13B) 3.327 ? . 4_555
C(23) H(13C) 3.365 ? . 4_555
C(23) H(14A) 3.487 ? . 6_646
C(23) H(24C) 3.487 ? . 4_555
C(23) H(28B) 3.535 ? . 8_555
C(23) H(31B) 3.167 ? . 4_555
C(24) H(14A) 3.253 ? . 7_656
C(24) H(23C) 3.172 ? . 4_554
C(27) H(5) 2.854 ? . 8_454
C(27) H(22A) 3.369 ? . 8_454
C(28) H(14A) 3.302 ? . 3_666
C(28) H(14B) 3.307 ? . 3_666
C(31) H(23B) 3.073 ? . 4_554
C(31) H(23C) 3.541 ? . 4_554
C(31) H(31A) 3.221 ? . 3_656
C(32) H(3) 3.463 ? . 6_646
C(32) H(13C) 3.558 ? . 3_656
C(32) H(15C) 3.292 ? . 6_646
H(3) C(32) 3.463 ? . 6_656
H(3) H(9) 2.794 ? . 7_656
H(3) H(13B) 3.020 ? . 7_656
H(3) H(32A) 2.730 ? . 6_656
H(3) H(32B) 3.329 ? . 6_656
H(4) C(9) 2.923 ? . 8_555
H(4) C(10) 3.382 ? . 8_555
H(4) C(14) 3.450 ? . 8_555
H(4) H(9) 2.474 ? . 8_555
H(4) H(14C) 2.869 ? . 8_555
H(4) H(32A) 3.005 ? . 6_656
H(5) C(10) 3.336 ? . 8_555
H(5) C(14) 3.252 ? . 8_555
H(5) C(27) 2.854 ? . 8_555
H(5) H(14B) 2.805 ? . 8_555
H(5) H(14C) 3.193 ? . 8_555
H(5) H(27A) 2.917 ? . 8_555
H(5) H(27B) 2.333 ? . 8_555
H(5) H(27C) 2.858 ? . 8_555
H(9) C(3) 3.171 ? . 7_656
H(9) C(4) 3.361 ? . 8_454
H(9) H(3) 2.794 ? . 7_656
H(9) H(4) 2.474 ? . 8_454
H(9) H(13A) 3.199 ? . 7_656
H(11) C(20) 3.436 ? . 6_656
H(11) H(20) 2.833 ? . 6_656
H(11) H(23A) 2.943 ? . 6_656
H(18) H(27C) 3.567 ? . 8_555
H(18) H(28B) 3.401 ? . 8_555
H(18) H(31B) 3.017 ? . 4_555
H(18) H(32B) 3.021 ? . 4_555
H(18) H(32C) 3.563 ? . 4_555
H(20) C(11) 3.366 ? . 6_646
H(20) C(12) 3.549 ? . 6_646
H(20) C(15) 3.070 ? . 6_646
H(20) H(11) 2.833 ? . 6_646
H(20) H(15B) 2.747 ? . 6_646
H(20) H(15C) 2.683 ? . 6_646
H(13A) C(9) 3.133 ? . 7_656
H(13A) C(10) 3.248 ? . 7_656
H(13A) C(14) 3.563 ? . 7_656
H(13A) C(23) 3.441 ? . 4_554
H(13A) H(9) 3.199 ? . 7_656
H(13A) H(14A) 3.144 ? . 7_656
H(13A) H(23A) 3.026 ? . 4_554
H(13A) H(23B) 3.474 ? . 4_554
H(13A) H(23C) 3.266 ? . 4_554
H(13B) C(7) 3.291 ? . 7_656
H(13B) C(8) 3.195 ? . 7_656
H(13B) C(9) 3.212 ? . 7_656
H(13B) C(10) 3.367 ? . 7_656
H(13B) C(11) 3.494 ? . 7_656
H(13B) C(12) 3.450 ? . 7_656
H(13B) C(23) 3.327 ? . 4_554
H(13B) H(3) 3.020 ? . 7_656
H(13B) H(23A) 2.626 ? . 4_554
H(13B) H(23B) 3.306 ? . 4_554
H(13B) H(23C) 3.599 ? . 4_554
H(13B) H(32C) 3.288 ? . 3_656
H(13C) C(23) 3.365 ? . 4_554
H(13C) C(32) 3.558 ? . 3_656
H(13C) H(23A) 3.092 ? . 4_554
H(13C) H(23B) 2.967 ? . 4_554
H(13C) H(23C) 3.507 ? . 4_554
H(13C) H(32A) 3.559 ? . 3_656
H(13C) H(32C) 2.733 ? . 3_656
H(14A) C(23) 3.487 ? . 6_656
H(14A) C(24) 3.253 ? . 7_656
H(14A) C(28) 3.302 ? . 3_666
H(14A) H(13A) 3.144 ? . 7_656
H(14A) H(14C) 3.512 ? . 2_655
H(14A) H(23A) 3.232 ? . 6_656
H(14A) H(23C) 2.857 ? . 6_656
H(14A) H(24A) 3.450 ? . 7_656
H(14A) H(24B) 2.829 ? . 7_656
H(14A) H(24C) 2.976 ? . 7_656
H(14A) H(28A) 2.583 ? . 3_666
H(14A) H(28B) 3.269 ? . 3_666
H(14B) C(5) 3.364 ? . 8_454
H(14B) C(28) 3.307 ? . 3_666
H(14B) H(5) 2.805 ? . 8_454
H(14B) H(14C) 3.509 ? . 2_655
H(14B) H(24B) 2.703 ? . 8_454
H(14B) H(28A) 2.592 ? . 3_666
H(14B) H(28C) 3.258 ? . 3_666
H(14C) C(4) 3.235 ? . 8_454
H(14C) C(5) 3.431 ? . 8_454
H(14C) C(14) 3.295 ? . 2_655
H(14C) H(4) 2.869 ? . 8_454
H(14C) H(5) 3.193 ? . 8_454
H(14C) H(14A) 3.512 ? . 2_655
H(14C) H(14B) 3.509 ? . 2_655
H(14C) H(14C) 2.467 ? . 2_655
H(14C) H(24B) 3.447 ? . 7_656
H(14C) H(24B) 3.387 ? . 8_454
H(14C) H(28A) 3.497 ? . 3_666
H(15B) H(20) 2.747 ? . 6_656
H(15B) H(24A) 2.909 ? . 6_656
H(15C) C(32) 3.292 ? . 6_656
H(15C) H(20) 2.683 ? . 6_656
H(15C) H(23A) 3.572 ? . 6_656
H(15C) H(24A) 3.359 ? . 6_656
H(15C) H(32A) 3.263 ? . 6_656
H(15C) H(32B) 2.539 ? . 6_656
H(22A) C(22) 3.159 ? . 7_657
H(22A) C(27) 3.369 ? . 8_555
H(22A) H(22A) 2.383 ? . 7_657
H(22A) H(22B) 3.182 ? . 7_657
H(22A) H(22C) 3.539 ? . 7_657
H(22A) H(27A) 3.359 ? . 8_555
H(22A) H(27C) 2.608 ? . 8_555
H(22B) H(22A) 3.182 ? . 7_657
H(22B) H(27C) 2.909 ? . 8_555
H(22C) H(22A) 3.539 ? . 7_657
H(23A) C(10) 3.458 ? . 6_646
H(23A) C(11) 3.032 ? . 6_646
H(23A) C(12) 3.516 ? . 6_646
H(23A) C(13) 3.083 ? . 4_555
H(23A) H(11) 2.943 ? . 6_646
H(23A) H(13A) 3.026 ? . 4_555
H(23A) H(13B) 2.626 ? . 4_555
H(23A) H(13C) 3.092 ? . 4_555
H(23A) H(14A) 3.232 ? . 6_646
H(23A) H(15C) 3.572 ? . 6_646
H(23B) C(13) 3.432 ? . 4_555
H(23B) C(31) 3.073 ? . 4_555
H(23B) H(13A) 3.474 ? . 4_555
H(23B) H(13B) 3.306 ? . 4_555
H(23B) H(13C) 2.967 ? . 4_555
H(23B) H(24C) 3.581 ? . 4_555
H(23B) H(31A) 2.948 ? . 4_555
H(23B) H(31B) 2.663 ? . 4_555
H(23B) H(31C) 3.100 ? . 4_555
H(23C) C(24) 3.172 ? . 4_555
H(23C) C(31) 3.541 ? . 4_555
H(23C) H(13A) 3.266 ? . 4_555
H(23C) H(13B) 3.599 ? . 4_555
H(23C) H(13C) 3.507 ? . 4_555
H(23C) H(14A) 2.857 ? . 6_646
H(23C) H(24A) 2.845 ? . 4_555
H(23C) H(24B) 3.585 ? . 4_555
H(23C) H(24C) 2.675 ? . 4_555
H(23C) H(28B) 2.916 ? . 8_555
H(23C) H(31B) 2.825 ? . 4_555
H(23C) H(31C) 3.508 ? . 4_555
H(24A) C(15) 3.579 ? . 6_646
H(24A) H(14A) 3.450 ? . 7_656
H(24A) H(15B) 2.909 ? . 6_646
H(24A) H(15C) 3.359 ? . 6_646
H(24A) H(23C) 2.845 ? . 4_554
H(24A) H(28A) 3.445 ? . 5_545
H(24A) H(28B) 3.330 ? . 5_545
H(24B) C(14) 3.565 ? . 7_656
H(24B) C(14) 3.466 ? . 8_555
H(24B) H(14A) 2.829 ? . 7_656
H(24B) H(14B) 2.703 ? . 8_555
H(24B) H(14C) 3.447 ? . 7_656
H(24B) H(14C) 3.387 ? . 8_555
H(24B) H(23C) 3.585 ? . 4_554
H(24B) H(28A) 3.353 ? . 5_545
H(24B) H(28A) 3.319 ? . 6_646
H(24C) C(23) 3.487 ? . 4_554
H(24C) H(14A) 2.976 ? . 7_656
H(24C) H(23B) 3.581 ? . 4_554
H(24C) H(23C) 2.675 ? . 4_554
H(27A) C(5) 3.587 ? . 8_454
H(27A) H(5) 2.917 ? . 8_454
H(27A) H(22A) 3.359 ? . 8_454
H(27B) C(5) 3.243 ? . 8_454
H(27B) H(5) 2.333 ? . 8_454
H(27C) C(5) 3.526 ? . 8_454
H(27C) C(16) 3.529 ? . 8_454
H(27C) C(17) 2.999 ? . 8_454
H(27C) C(18) 3.409 ? . 8_454
H(27C) C(22) 2.973 ? . 8_454
H(27C) H(5) 2.858 ? . 8_454
H(27C) H(18) 3.567 ? . 8_454
H(27C) H(22A) 2.608 ? . 8_454
H(27C) H(22B) 2.909 ? . 8_454
H(28A) C(14) 3.009 ? . 3_666
H(28A) H(14A) 2.583 ? . 3_666
H(28A) H(14B) 2.592 ? . 3_666
H(28A) H(14C) 3.497 ? . 3_666
H(28A) H(24A) 3.445 ? . 5_455
H(28A) H(24B) 3.353 ? . 5_455
H(28A) H(24B) 3.319 ? . 6_656
H(28B) C(18) 3.301 ? . 8_454
H(28B) C(19) 3.292 ? . 8_454
H(28B) C(23) 3.535 ? . 8_454
H(28B) H(18) 3.401 ? . 8_454
H(28B) H(14A) 3.269 ? . 3_666
H(28B) H(23C) 2.916 ? . 8_454
H(28B) H(24A) 3.330 ? . 5_455
H(28C) H(14B) 3.258 ? . 3_666
H(31A) C(31) 3.221 ? . 3_656
H(31A) H(23B) 2.948 ? . 4_554
H(31A) H(31A) 2.504 ? . 3_656
H(31A) H(31B) 3.082 ? . 3_656
H(31A) H(32C) 3.224 ? . 3_656
H(31B) C(23) 3.167 ? . 4_554
H(31B) H(18) 3.017 ? . 4_554
H(31B) H(23B) 2.663 ? . 4_554
H(31B) H(23C) 2.825 ? . 4_554
H(31B) H(31A) 3.082 ? . 3_656
H(31C) H(23B) 3.100 ? . 4_554
H(31C) H(23C) 3.508 ? . 4_554
H(32A) C(3) 3.370 ? . 6_646
H(32A) C(4) 3.509 ? . 6_646
H(32A) H(3) 2.730 ? . 6_646
H(32A) H(4) 3.005 ? . 6_646
H(32A) H(13C) 3.559 ? . 3_656
H(32A) H(15C) 3.263 ? . 6_646
H(32B) C(15) 3.473 ? . 6_646
H(32B) H(3) 3.329 ? . 6_646
H(32B) H(18) 3.021 ? . 4_554
H(32B) H(15C) 2.539 ? . 6_646
H(32C) C(13) 3.450 ? . 3_656
H(32C) H(18) 3.563 ? . 4_554
H(32C) H(13B) 3.288 ? . 3_656
H(32C) H(13C) 2.733 ? . 3_656
H(32C) H(31A) 3.224 ? . 3_656

loop_
_geom_torsion_atom_site_label_1
_geom_torsion_atom_site_label_2
_geom_torsion_atom_site_label_3
_geom_torsion_atom_site_label_4
_geom_torsion
_geom_torsion_publ_flag
_geom_torsion_site_symmetry_1
_geom_torsion_site_symmetry_2
_geom_torsion_site_symmetry_3
_geom_torsion_site_symmetry_4
Ni(2) Ni(1) S(1) C(1) -121.2(2) ? . . . .
Ni(2) Ni(1) S(1) C(1) -121.2(2) ? . . 2_656 2_656
S(1) Ni(1) S(1) C(1) -121.2(2) ? . . 2_656 2_656
S(1) Ni(1) S(1) C(1) -121.2(2) ? 2_656 . . .
S(1) Ni(1) C(25) N(1) 66.6(3) ? . . . .
S(1) Ni(1) C(25) N(1) -113.4(3) ? . . . 2_656
C(25) Ni(1) S(1) C(1) 58.8(2) ? . . . .
S(1) Ni(1) C(25) N(1) -113.4(3) ? 2_656 . . .
S(1) Ni(1) C(25) N(1) 66.6(3) ? 2_656 . . 2_656
C(25) Ni(1) S(1) C(1) 58.8(2) ? . . 2_656 2_656
Ni(1) Ni(2) S(1) C(1) 100.5(2) ? . . . .
Ni(1) Ni(2) S(1) C(1) 100.5(2) ? . . 2_656 2_656
S(1) Ni(2) S(1) C(1) 100.5(2) ? . . 2_656 2_656
S(1) Ni(2) S(1) C(1) 100.5(2) ? 2_656 . . .
S(1) Ni(2) C(29) N(2) -22.5(2) ? . . . .
S(1) Ni(2) C(29) N(2) 157.5(2) ? . . . 2_656
C(29) Ni(2) S(1) C(1) -79.5(2) ? . . . .
S(1) Ni(2) C(29) N(2) 157.5(2) ? 2_656 . . .
S(1) Ni(2) C(29) N(2) -22.5(2) ? 2_656 . . 2_656
C(29) Ni(2) S(1) C(1) -79.5(2) ? . . 2_656 2_656
Ni(1) S(1) C(1) C(2) -91.3(5) ? . . . .
Ni(1) S(1) C(1) C(6) 90.1(5) ? . . . .
Ni(2) S(1) C(1) C(2) -167.4(3) ? . . . .
Ni(2) S(1) C(1) C(6) 14.0(6) ? . . . .
C(25) N(1) C(26) C(28) -178.9(6) ? . . . .
C(25) N(1) C(26) C(26) 1.7(8) ? . . . 2_656
C(26) N(1) C(25) Ni(1) 179.4(4) ? . . . .
C(26) N(1) C(25) N(1) -0.6(6) ? . . . 2_656
C(27) N(1) C(25) Ni(1) 2.3(7) ? . . . .
C(27) N(1) C(25) N(1) -177.7(6) ? . . . 2_656
C(27) N(1) C(26) C(28) -1.9(12) ? . . . .
C(27) N(1) C(26) C(26) 178.7(7) ? . . . 2_656
C(29) N(2) C(30) C(32) -179.2(5) ? . . . .
C(29) N(2) C(30) C(30) 0.1(5) ? . . . 2_656
C(30) N(2) C(29) Ni(2) 180.0(2) ? . . . .
C(30) N(2) C(29) N(2) -0.0(3) ? . . . 2_656
C(31) N(2) C(29) Ni(2) -0.2(5) ? . . . .
C(31) N(2) C(29) N(2) 179.8(3) ? . . . 2_656
C(31) N(2) C(30) C(32) 0.9(9) ? . . . .
C(31) N(2) C(30) C(30) -179.8(4) ? . . . 2_656
S(1) C(1) C(2) C(3) 176.5(5) ? . . . .
S(1) C(1) C(2) C(7) -3.3(8) ? . . . .
S(1) C(1) C(6) C(5) -176.1(5) ? . . . .
S(1) C(1) C(6) C(16) 7.8(9) ? . . . .
C(2) C(1) C(6) C(5) 5.3(9) ? . . . .
C(2) C(1) C(6) C(16) -170.8(6) ? . . . .
C(6) C(1) C(2) C(3) -4.8(9) ? . . . .
C(6) C(1) C(2) C(7) 175.3(5) ? . . . .
C(1) C(2) C(3) C(4) 0.8(10) ? . . . .
C(1) C(2) C(7) C(8) -71.8(9) ? . . . .
C(1) C(2) C(7) C(12) 114.4(7) ? . . . .
C(3) C(2) C(7) C(8) 108.4(6) ? . . . .
C(3) C(2) C(7) C(12) -65.5(8) ? . . . .
C(7) C(2) C(3) C(4) -179.4(6) ? . . . .
C(2) C(3) C(4) C(5) 2.8(11) ? . . . .
C(3) C(4) C(5) C(6) -2.3(11) ? . . . .
C(4) C(5) C(6) C(1) -1.8(10) ? . . . .
C(4) C(5) C(6) C(16) 174.7(6) ? . . . .
C(1) C(6) C(16) C(17) -92.8(7) ? . . . .
C(1) C(6) C(16) C(21) 93.6(7) ? . . . .
C(5) C(6) C(16) C(17) 91.0(7) ? . . . .
C(5) C(6) C(16) C(21) -82.6(7) ? . . . .
C(2) C(7) C(8) C(9) -171.5(5) ? . . . .
C(2) C(7) C(8) C(13) 5.5(9) ? . . . .
C(2) C(7) C(12) C(11) 173.6(6) ? . . . .
C(2) C(7) C(12) C(15) -7.1(10) ? . . . .
C(8) C(7) C(12) C(11) -0.3(8) ? . . . .
C(8) C(7) C(12) C(15) 179.0(6) ? . . . .
C(12) C(7) C(8) C(9) 2.3(9) ? . . . .
C(12) C(7) C(8) C(13) 179.2(6) ? . . . .
C(7) C(8) C(9) C(10) -1.5(10) ? . . . .
C(13) C(8) C(9) C(10) -178.6(6) ? . . . .
C(8) C(9) C(10) C(11) -1.3(10) ? . . . .
C(8) C(9) C(10) C(14) 178.2(6) ? . . . .
C(9) C(10) C(11) C(12) 3.3(11) ? . . . .
C(14) C(10) C(11) C(12) -176.2(7) ? . . . .
C(10) C(11) C(12) C(7) -2.6(11) ? . . . .
C(10) C(11) C(12) C(15) 178.1(7) ? . . . .
C(6) C(16) C(17) C(18) -171.8(4) ? . . . .
C(6) C(16) C(17) C(22) 7.6(7) ? . . . .
C(6) C(16) C(21) C(20) 173.3(4) ? . . . .
C(6) C(16) C(21) C(24) -4.5(7) ? . . . .
C(17) C(16) C(21) C(20) -0.4(6) ? . . . .
C(17) C(16) C(21) C(24) -178.2(5) ? . . . .
C(21) C(16) C(17) C(18) 1.6(7) ? . . . .
C(21) C(16) C(17) C(22) -179.1(4) ? . . . .
C(16) C(17) C(18) C(19) -1.2(7) ? . . . .
C(22) C(17) C(18) C(19) 179.5(5) ? . . . .
C(17) C(18) C(19) C(20) -0.6(8) ? . . . .
C(17) C(18) C(19) C(23) 178.4(5) ? . . . .
C(18) C(19) C(20) C(21) 1.9(8) ? . . . .
C(23) C(19) C(20) C(21) -177.1(5) ? . . . .
C(19) C(20) C(21) C(16) -1.4(8) ? . . . .
C(19) C(20) C(21) C(24) 176.5(5) ? . . . .
N(1) C(26) C(26) N(1) -2.0(9) ? . . 2_656 2_656
N(1) C(26) C(26) C(28) 178.7(9) ? . . 2_656 2_656
C(28) C(26) C(26) N(1) 178.7(9) ? . . 2_656 2_656
C(28) C(26) C(26) C(28) -0.6(14) ? . . 2_656 2_656
N(2) C(30) C(30) N(2) -0.1(5) ? . . 2_656 2_656
N(2) C(30) C(30) C(32) 179.1(6) ? . . 2_656 2_656
C(32) C(30) C(30) N(2) 179.1(6) ? . . 2_656 2_656
C(32) C(30) C(30) C(32) -1.7(12) ? . . 2_656 2_656
